data_1522065
loop_
_publ_author_name
'Kitazawa, H.'
'Mori, A.'
'Matsushita, A.'
'Yamadaya, T.'
'Takano, S.'
'Matsumoto, T.'

_publ_section_title
;
 Physical properties of the antiferromagnetic ternary compound Sm Pd2 Al3
;
_journal_name_full 'Physik (Berlin)'
_journal_page_first 661
_journal_page_last 663
_journal_volume 186
_journal_year 1993
_chemical_formula_sum 'Al3 Pd2 Sm'
_space_group_IT_number 191
_symmetry_space_group_name_Hall '-P 6 2'
_symmetry_space_group_name_H-M 'P 6/m m m'
_cell_angle_alpha 90
_cell_angle_beta 90
_cell_angle_gamma 120
_cell_formula_units_Z 1
_cell_length_a 5.4131
_cell_length_b 5.4131
_cell_length_c 4.19971
_cell_volume 106.572
_citation_journal_id_ASTM PHYBE3
_cod_data_source_file Kitazawa_PHYBE3_1993_1639.cif
_cod_data_source_block Al3Pd2Sm1
_cod_original_cell_volume 106.5717
_cod_original_formula_sum 'Al3 Pd2 Sm1'
_cod_database_code 1522065

loop_
_symmetry_equiv_pos_as_xyz
x,y,z
x-y,x,z
-y,x-y,z
-x,-y,z
-x+y,-x,z
y,-x+y,z
-y,-x,-z
x-y,-y,-z
x,x-y,-z
y,x,-z
-x+y,y,-z
-x,-x+y,-z
-x,-y,-z
-x+y,-x,-z
y,-x+y,-z
x,y,-z
x-y,x,-z
-y,x-y,-z
y,x,z
-x+y,y,z
-x,-x+y,z
-y,-x,z
x-y,-y,z
x,x-y,z

loop_
_atom_site_label
_atom_site_type_symbol
_atom_site_fract_x
_atom_site_fract_y
_atom_site_fract_z
_atom_site_occupancy
_atom_site_U_iso_or_equiv
Pd1 Pd 0.3333 0.6667 0 1 0.0
Sm1 Sm 0 0 0 1 0.0
Al1 Al 0.5 0 0.5 1 0.0
